data_4125558
loop_
_publ_author_name
'Zhao, Shasha'
'Zhao, Pei'
'Cai, Wenting'
'Bao, Lipiao'
'Chen, Muqing'
'Xie, Yunpeng'
'Zhao, Xiang'
'Lu, Xing'

_publ_section_title
;
 Stabilization of Giant Fullerenes C2(41)-C90, D3(85)-C92, C1(132)-C94,
 C2(157)-C96, and C1(175)-C98 by Encapsulation of a Large La2C2 Cluster:
 The Importance of Cluster-Cage Matching.
;
_journal_issue 13
_journal_name_full 'Journal of the American Chemical Society'
_journal_page_first 4724
_journal_page_last 4728
_journal_paper_doi 10.1021/jacs.6b11970
_journal_volume 139
_journal_year 2017
_chemical_formula_moiety '2C90, C44 H20 N4 Ni ,2(C36 H44 N4 Ni), 2(C2 La2), 6(C6 H6)'
_chemical_formula_sum 'C336 H144 La4 N12 Ni3'
_chemical_formula_weight 5080.39
_chemical_name_common 'La2c2@C2-C90 Ni(OEP)'
_chemical_name_systematic 'La2c2@C2-C90 Ni(OEP)'
_space_group_crystal_system monoclinic
_space_group_IT_number 12
_space_group_name_Hall '-C 2y'
_space_group_name_H-M_alt 'C 1 2/m 1'
_symmetry_space_group_name_Hall '-C 2y'
_symmetry_space_group_name_H-M 'C 1 2/m 1'
_atom_sites_solution_hydrogens geom
_audit_creation_method SHELXL-2014/7
_cell_angle_alpha 90
_cell_angle_beta 113.193(3)
_cell_angle_gamma 90
_cell_formula_units_Z 2
_cell_length_a 25.597(4)
_cell_length_b 15.540(2)
_cell_length_c 27.911(4)
_cell_measurement_reflns_used 9670
_cell_measurement_temperature 173(2)
_cell_measurement_theta_max 25.3225
_cell_measurement_theta_min 3.042
_cell_volume 10205(3)
_computing_cell_refinement 'SAINT (Bruker, 2014)'
_computing_data_collection 'Apex2 (Bruker, 2014)'
_computing_data_reduction 'SAINT (Bruker, 2014)'
_computing_publication_material 'SHELXL-2014/7 (Sheldrick, 2014)'
_computing_structure_refinement 'SHELXL-2014/7 (Sheldrick, 2014)'
_computing_structure_solution 'SHELXTL XT-2014/4 (Sheldrick, 2014)'
_diffrn_ambient_temperature 173(2)
_diffrn_detector_area_resol_mean 8.3
_diffrn_measured_fraction_theta_full 0.994
_diffrn_measured_fraction_theta_max 0.992
_diffrn_measurement_device_type 'Bruker D8 Quest'
_diffrn_measurement_method \w
_diffrn_radiation_type MoK\a
_diffrn_radiation_wavelength 0.71073
_diffrn_reflns_av_R_equivalents 0.0684
_diffrn_reflns_av_unetI/netI 0.0940
_diffrn_reflns_Laue_measured_fraction_full 0.994
_diffrn_reflns_Laue_measured_fraction_max 0.992
_diffrn_reflns_limit_h_max 27
_diffrn_reflns_limit_h_min -30
_diffrn_reflns_limit_k_max 18
_diffrn_reflns_limit_k_min -18
_diffrn_reflns_limit_l_max 30
_diffrn_reflns_limit_l_min -33
_diffrn_reflns_number 22891
_diffrn_reflns_point_group_measured_fraction_full 0.994
_diffrn_reflns_point_group_measured_fraction_max 0.992
_diffrn_reflns_theta_full 25.242
_diffrn_reflns_theta_max 25.376
_diffrn_reflns_theta_min 2.959
_diffrn_source 'fine-focus sealed tube'
_exptl_absorpt_coefficient_mu 1.166
_exptl_absorpt_correction_type multi-scan
_exptl_absorpt_process_details SADABS
_exptl_crystal_colour Black
_exptl_crystal_density_diffrn 1.653
_exptl_crystal_density_method 'not measured'
_exptl_crystal_description Block
_exptl_crystal_F_000 5112
_exptl_crystal_size_max 0.230
_exptl_crystal_size_mid 0.180
_exptl_crystal_size_min 0.110
_exptl_transmission_factor_max 0.7452
_exptl_transmission_factor_min 0.5331
_refine_diff_density_max 2.096
_refine_diff_density_min -2.815
_refine_diff_density_rms 0.122
_refine_ls_extinction_method none
_refine_ls_goodness_of_fit_ref 1.023
_refine_ls_hydrogen_treatment constr
_refine_ls_matrix_type full
_refine_ls_number_parameters 1318
_refine_ls_number_reflns 9670
_refine_ls_number_restraints 1605
_refine_ls_restrained_S_all 0.969
_refine_ls_R_factor_all 0.1601
_refine_ls_R_factor_gt 0.1031
_refine_ls_shift/su_max 0.047
_refine_ls_shift/su_mean 0.002
_refine_ls_structure_factor_coef Fsqd
_refine_ls_weighting_details 'w=1/[\s^2^(Fo^2^)+(0.1761P)^2^+73.5547P] where P=(Fo^2^+2Fc^2^)/3'
_refine_ls_weighting_scheme calc
_refine_ls_wR_factor_gt 0.2806
_refine_ls_wR_factor_ref 0.3244
_reflns_Friedel_coverage 0.000
_reflns_number_gt 5770
_reflns_number_total 9670
_reflns_threshold_expression 'I > 2\s(I)'
_cod_data_source_file ja6b11970_si_001.cif
_cod_data_source_block la2c2@c90
_cod_depositor_comments
;
The following automatic conversions were performed:

'_exptl_absorpt_correction_type' value 'Multi-scan' changed to
'multi-scan' according to
/home/data/users/saulius/crontab/automatic-downloads/rss-feeds/ACS/lib/dictionaries/cif_core.dic
dictionary named 'cif_core.dic' version 2.4.2 from 2011-04-26.

Automatic conversion script
Id: cif_fix_values 4973 2017-02-22 13:04:09Z antanas 

 Adding full bibliography for 4125558--4125559.cif.
;
_cod_original_cell_volume 10205(2)
_cod_database_code 4125558
_shelx_shelxl_version_number 2014/7
_shelx_space_group_comment
;
The symmetry employed for this shelxl refinement is uniquely defined
by the following loop, which should always be used as a source of
symmetry information in preference to the above space-group names.
They are only intended as comments.
;
_shelx_estimated_absorpt_t_min 0.775
_shelx_estimated_absorpt_t_max 0.882

loop_
_space_group_symop_operation_xyz
'x, y, z'
'-x, y, -z'
'x+1/2, y+1/2, z'
'-x+1/2, y+1/2, -z'
'-x, -y, -z'
'x, -y, z'
'-x+1/2, -y+1/2, -z'
'x+1/2, -y+1/2, z'

loop_
_atom_site_label
_atom_site_type_symbol
_atom_site_fract_x
_atom_site_fract_y
_atom_site_fract_z
_atom_site_U_iso_or_equiv
_atom_site_adp_type
_atom_site_occupancy
_atom_site_site_symmetry_order
_atom_site_calc_flag
_atom_site_refinement_flags_posn
_atom_site_refinement_flags_adp
_atom_site_refinement_flags_occupancy
_atom_site_disorder_assembly
_atom_site_disorder_group
C135 C 0.9771(5) -0.2719(6) 0.5070(4) 0.073(3) Uani 1 1 d . . . A 11
N5 N 0.9336(4) 0.0000 0.5217(3) 0.045(2) Uani 1 2 d S T P A 11
N4 N 1.0000 -0.1314(6) 0.5000 0.041(2) Uani 1 2 d S T P A 11
Ni2 Ni 1.0000 0.0000 0.5000 0.233(3) Uani 1 4 d S T P A 11
C136 C 0.9629(4) -0.1834(5) 0.5117(3) 0.0505(19) Uani 1 1 d . . . A 11
C137 C 0.9195(3) -0.1559(5) 0.5257(3) 0.0468(18) Uani 1 1 d . . . A 11
C138 C 0.9059(3) -0.0704(6) 0.5296(3) 0.0477(19) Uani 1 1 d . . . A 11
C139 C 0.8584(4) -0.0424(6) 0.5428(3) 0.061(2) Uani 1 1 d . . . A 11
C99 C 0.8835(3) -0.2242(4) 0.5362(2) 0.057(2) Uani 1 1 d G . . A 11
C100 C 0.8915(3) -0.2432(6) 0.5873(2) 0.099(4) Uani 1 1 d G . . A 11
H2K H 0.9193 -0.2130 0.6154 0.119 Uiso 1 1 calc R U . A 11
C101 C 0.8587(4) -0.3065(6) 0.5973(3) 0.113(5) Uani 1 1 d G . . A 11
H3K H 0.8642 -0.3195 0.6322 0.135 Uiso 1 1 calc R U . A 11
C102 C 0.8180(4) -0.3507(6) 0.5562(4) 0.115(5) Uani 1 1 d G . . A 11
H4K H 0.7956 -0.3940 0.5630 0.138 Uiso 1 1 calc R U . A 11
C103 C 0.8101(5) -0.3317(7) 0.5052(3) 0.217(13) Uani 1 1 d G . . A 11
H5K H 0.7822 -0.3619 0.4771 0.260 Uiso 1 1 calc R U . A 11
C104 C 0.8428(4) -0.2684(7) 0.4952(2) 0.161(9) Uani 1 1 d G . . A 11
H6K H 0.8374 -0.2554 0.4603 0.194 Uiso 1 1 calc R U . A 11
C117 C 0.5381(3) 0.1370(6) 0.2673(3) 0.057(2) Uani 1 1 d . . . B 1
H11A H 0.5612 0.1695 0.2527 0.086 Uiso 1 1 calc R U . B 1
H11B H 0.5603 0.0887 0.2879 0.086 Uiso 1 1 calc R U . B 1
H11C H 0.5269 0.1748 0.2897 0.086 Uiso 1 1 calc R U . B 1
N3 N 0.5815(3) 0.0000 0.0088(3) 0.0275(16) Uani 1 2 d S T P B 1
N2 N 0.5257(3) 0.0000 0.1211(3) 0.0255(15) Uani 1 2 d S T P B 1
N1 N 0.55383(19) 0.1264(3) 0.06514(19) 0.0268(11) Uani 1 1 d . . . B 1
Ni1 Ni 0.55224(4) 0.0000 0.06414(4) 0.0249(3) Uani 1 2 d S T P B 1
C118 C 0.4851(3) 0.1028(5) 0.2231(3) 0.0399(16) Uani 1 1 d . . . B 1
H11D H 0.4613 0.0724 0.2384 0.048 Uiso 1 1 calc R U . B 1
H11E H 0.4628 0.1522 0.2028 0.048 Uiso 1 1 calc R U . B 1
C119 C 0.4973(3) 0.0430(4) 0.1869(2) 0.0331(14) Uani 1 1 d . . . B 1
C120 C 0.5146(2) 0.0698(4) 0.1453(2) 0.0273(13) Uani 1 1 d . . . B 1
C121 C 0.5202(3) 0.1539(4) 0.1346(3) 0.0317(14) Uani 1 1 d . . . B 1
H12 H 0.5104 0.1965 0.1540 0.038 Uiso 1 1 calc R U . B 1
C122 C 0.5395(3) 0.1813(4) 0.0968(3) 0.0315(14) Uani 1 1 d . . . B 1
C123 C 0.5478(3) 0.2693(4) 0.0869(3) 0.0329(14) Uani 1 1 d . . . B 1
C124 C 0.5376(3) 0.3458(5) 0.1156(3) 0.0429(17) Uani 1 1 d . . . B 1
H12A H 0.5021 0.3363 0.1210 0.052 Uiso 1 1 calc R U . B 1
H12B H 0.5322 0.3977 0.0936 0.052 Uiso 1 1 calc R U . B 1
C125 C 0.5861(4) 0.3622(5) 0.1683(3) 0.059(2) Uani 1 1 d . . . B 1
H12C H 0.6214 0.3726 0.1633 0.089 Uiso 1 1 calc R U . B 1
H12D H 0.5909 0.3119 0.1908 0.089 Uiso 1 1 calc R U . B 1
H12E H 0.5772 0.4128 0.1847 0.089 Uiso 1 1 calc R U . B 1
C126 C 0.6465(4) 0.3618(5) 0.0425(4) 0.062(2) Uani 1 1 d . . . B 1
H12F H 0.6652 0.3118 0.0348 0.093 Uiso 1 1 calc R U . B 1
H12G H 0.6618 0.3713 0.0803 0.093 Uiso 1 1 calc R U . B 1
H12H H 0.6535 0.4128 0.0253 0.093 Uiso 1 1 calc R U . B 1
C127 C 0.5817(3) 0.3451(5) 0.0223(3) 0.0431(17) Uani 1 1 d . . . B 1
H12I H 0.5629 0.3971 0.0286 0.052 Uiso 1 1 calc R U . B 1
H12J H 0.5666 0.3354 -0.0158 0.052 Uiso 1 1 calc R U . B 1
C128 C 0.5665(3) 0.2691(4) 0.0478(3) 0.0326(14) Uani 1 1 d . . . B 1
C129 C 0.5701(2) 0.1821(4) 0.0347(2) 0.0294(14) Uani 1 1 d . . . B 1
C130 C 0.5889(3) 0.1550(4) -0.0028(3) 0.0315(14) Uani 1 1 d . . . B 1
H127 H 0.5982 0.1979 -0.0224 0.038 Uiso 1 1 calc R U . B 1
C131 C 0.5953(2) 0.0697(4) -0.0139(2) 0.0267(13) Uani 1 1 d . . . B 1
C132 C 0.6185(2) 0.0438(4) -0.0511(2) 0.0308(14) Uani 1 1 d . . . B 1
C133 C 0.6409(3) 0.1045(5) -0.0802(3) 0.0376(15) Uani 1 1 d . . . B 1
H13A H 0.6160 0.1557 -0.0907 0.045 Uiso 1 1 calc R U . B 1
H13B H 0.6397 0.0759 -0.1123 0.045 Uiso 1 1 calc R U . B 1
C134 C 0.7019(3) 0.1332(6) -0.0476(3) 0.055(2) Uani 1 1 d . . . B 1
H13C H 0.7163 0.1673 -0.0694 0.082 Uiso 1 1 calc R U . B 1
H13D H 0.7261 0.0824 -0.0344 0.082 Uiso 1 1 calc R U . B 1
H13E H 0.7024 0.1682 -0.0182 0.082 Uiso 1 1 calc R U . B 1
La2 La 0.80525(13) 0.12432(14) 0.27397(11) 0.0750(9) Uani 0.339(3) 1 d . . P C 2
La1 La 0.80606(17) 0.13425(13) 0.23816(16) 0.0751(10) Uani 0.338(3) 1 d . U P D 3
La6 La 0.7713(4) 0.0000 0.2947(3) 0.063(3) Uani 0.129(4) 2 d S TU P E 4
La7 La 0.803(3) 0.0000 0.312(3) 0.079(10) Uani 0.020(4) 2 d S TU P F 5
La5 La 0.8067(16) 0.1151(18) 0.2015(15) 0.143(11) Uani 0.045(3) 1 d . U P G 6
La3 La 0.7815(9) 0.0818(17) 0.2860(8) 0.139(7) Uani 0.069(3) 1 d . U P H 7
La4 La 0.8402(4) 0.0311(6) 0.1766(3) 0.101(4) Uani 0.086(2) 1 d . U P I 8
La8 La 0.8392(14) 0.1288(17) 0.2362(18) 0.147(12) Uani 0.049(3) 1 d . U P J 9
C91 C 0.8620(6) 0.0000 0.2545(6) 0.085(5) Uani 1 2 d S T P K 10
C92 C 0.8244(11) 0.0000 0.2086(10) 0.125(7) Uani 1 2 d S T P K 10
C1 C 0.83886(11) 0.2415(3) 0.16987(13) 0.101(10) Uani 0.5 1 d D U P L -21
C2 C 0.83505(12) 0.2794(5) 0.21509(10) 0.110(10) Uani 0.5 1 d D U P L -21
C3 C 0.77814(12) 0.2792(5) 0.21575(10) 0.130(14) Uani 0.5 1 d D U P L -21
C4 C 0.74593(17) 0.2350(4) 0.16718(12) 0.128(10) Uani 0.5 1 d D U P L -21
C5 C 0.77576(12) 0.2106(3) 0.13869(13) 0.092(8) Uani 0.5 1 d D U P L -21
C6 C 0.76658(12) 0.1465(2) 0.10483(15) 0.127(14) Uani 0.5 1 d D U P L -21
C7 C 0.80944(11) 0.1116(2) 0.0956(2) 0.078(8) Uani 0.5 1 d D U P L -21
C8 C 0.86829(13) 0.1355(2) 0.12364(17) 0.097(10) Uani 0.5 1 d D U P L -21
C9 C 0.88021(14) 0.1983(3) 0.16307(13) 0.094(9) Uani 0.5 1 d D U P L -21
C10 C 0.93103(15) 0.1925(3) 0.21222(11) 0.101(10) Uani 0.5 1 d D U P L -21
C11 C 0.92739(14) 0.2247(3) 0.25775(10) 0.115(12) Uani 0.5 1 d D U P L -21
C12 C 0.87999(13) 0.2696(5) 0.26280(10) 0.097(10) Uani 0.5 1 d D U P L -21
C13 C 0.87057(12) 0.2731(4) 0.30775(10) 0.094(9) Uani 0.5 1 d D U P L -21
C14 C 0.81619(12) 0.2768(4) 0.31097(11) 0.105(10) Uani 0.5 1 d D U P L -21
C15 C 0.76787(18) 0.2763(13) 0.26269(10) 0.132(12) Uani 0.5 1 d D U P L -21
C16 C 0.7186(4) 0.2263(3) 0.25842(11) 0.114(12) Uani 0.5 1 d D U P L -21
C17 C 0.6883(2) 0.1841(3) 0.20954(14) 0.126(10) Uani 0.5 1 d D U P L -21
C18 C 0.6979(13) 0.1729(14) 0.1634(8) 0.117(9) Uani 0.5 1 d D U P L -21
C19 C 0.68482(16) 0.0972(3) 0.13355(13) 0.102(9) Uani 0.5 1 d D U P L -21
C20 C 0.71531(12) 0.0873(2) 0.09866(14) 0.113(11) Uani 0.5 1 d D U P L -21
C21 C 0.72542(13) 0.00530(17) 0.08563(16) 0.084(6) Uani 0.5 1 d D U P L -21
C22 C 0.77465(12) -0.03387(18) 0.0775(2) 0.077(6) Uani 0.5 1 d D U P L -21
C23 C 0.81852(12) 0.02193(18) 0.0841(3) 0.077(7) Uani 0.5 1 d D U P L -21
C24 C 0.87319(15) -0.01603(18) 0.1095(3) 0.095(7) Uani 0.5 1 d D U P L -21
C25 C 0.90570(19) 0.0612(2) 0.1335(5) 0.094(9) Uani 0.5 1 d D U P L -21
C26 C 0.9506(5) 0.0544(2) 0.17582(16) 0.094(9) Uani 0.5 1 d D U P L -21
C27 C 0.9663(2) 0.11924(19) 0.21716(13) 0.097(9) Uani 0.5 1 d D U P L -21
C28 C 1.0002(2) 0.07415(19) 0.26340(10) 0.116(11) Uani 0.5 1 d D U P L -21
C29 C 0.99666(17) 0.1018(2) 0.30873(10) 0.114(11) Uani 0.5 1 d D U P L -21
C30 C 0.96691(15) 0.1795(2) 0.30764(11) 0.082(8) Uani 0.5 1 d D U P L -21
C31 C 0.94860(13) 0.1710(2) 0.34664(12) 0.102(9) Uani 0.5 1 d D U P L -21
C32 C 0.90480(12) 0.2205(3) 0.35167(12) 0.119(11) Uani 0.5 1 d D U P L -21
C33 C 0.87261(13) 0.1790(4) 0.37673(18) 0.104(10) Uani 0.5 1 d D U P L -21
C34 C 0.81894(17) 0.2218(3) 0.35405(16) 0.119(11) Uani 0.5 1 d D U P L -21
C35 C 0.7694(8) 0.1709(14) 0.3491(9) 0.111(12) Uani 0.5 1 d D U P L -21
C36 C 0.7185(2) 0.1785(3) 0.30208(15) 0.123(11) Uani 0.5 1 d D U P L -21
C37 C 0.6825(3) 0.1051(3) 0.28289(13) 0.098(9) Uani 0.5 1 d D U P L -21
C38 C 0.6644(3) 0.1122(3) 0.22605(12) 0.123(10) Uani 0.5 1 d D U P L -21
C39 C 0.6544(7) 0.0366(13) 0.1968(7) 0.104(7) Uani 0.5 1 d D U P L -21
C40 C 0.6678(2) 0.02067(19) 0.15323(19) 0.086(7) Uani 0.5 1 d D U P L -21
C41 C 0.68227(17) -0.0597(3) 0.13624(13) 0.121(12) Uani 0.5 1 d D U P L -21
C42 C 0.70562(13) -0.07021(19) 0.10490(13) 0.102(10) Uani 0.5 1 d D U P L -21
C43 C 0.73764(13) -0.14705(19) 0.10348(15) 0.101(10) Uani 0.5 1 d D U P L -21
C44 C 0.78236(11) -0.1218(2) 0.0927(2) 0.108(11) Uani 0.5 1 d D U P L -21
C45 C 0.84296(11) -0.1552(2) 0.12200(18) 0.092(8) Uani 0.5 1 d D U P L -21
C46 C 0.88894(14) -0.0987(2) 0.13286(18) 0.105(10) Uani 0.5 1 d D U P L -21
C47 C 0.94090(18) -0.1034(2) 0.18109(13) 0.094(8) Uani 0.5 1 d D U P L -21
C48 C 0.9727(3) -0.02778(19) 0.20049(12) 0.096(10) Uani 0.5 1 d D U P L -21
C49 C 0.9962(3) -0.01970(19) 0.25664(10) 0.109(10) Uani 0.5 1 d D U P L -21
C50 C 0.9897(2) -0.07702(19) 0.28956(11) 0.110(10) Uani 0.5 1 d D U P L -21
C51 C 0.98554(17) -0.03885(18) 0.33946(11) 0.097(10) Uani 0.5 1 d D U P L -21
C52 C 0.98752(15) 0.04827(18) 0.34926(12) 0.123(12) Uani 0.5 1 d D U P L -21
C53 C 0.95033(13) 0.08793(19) 0.37151(13) 0.105(11) Uani 0.5 1 d D U P L -21
C54 C 0.9256(2) 0.0382(2) 0.39091(19) 0.074(8) Uani 0.5 1 d D U P L -21
C55 C 0.8826(7) 0.0929(10) 0.3957(9) 0.112(13) Uani 0.5 1 d D U P L -21
C56 C 0.83597(16) 0.0554(2) 0.4023(7) 0.079(8) Uani 0.5 1 d D U P L -21
C57 C 0.77993(14) 0.0929(3) 0.3780(7) 0.095(8) Uani 0.5 1 d D U P L -21
C58 C 0.73992(19) 0.0236(2) 0.3608(5) 0.117(11) Uani 0.5 1 d D U P L -21
C59 C 0.6915(8) 0.0306(10) 0.3136(7) 0.127(12) Uani 0.5 1 d D U P L -21
C60 C 0.6716(3) -0.0445(3) 0.28335(13) 0.111(10) Uani 0.5 1 d D U P L -21
C61 C 0.6545(3) -0.0468(3) 0.22839(12) 0.094(7) Uani 0.5 1 d D U P L -21
C62 C 0.6667(4) -0.1280(2) 0.20967(15) 0.084(8) Uani 0.5 1 d D U P L -21
C63 C 0.6732(11) -0.138(2) 0.1696(10) 0.111(10) Uani 0.5 1 d . U P L -21
C64 C 0.71020(16) -0.2157(4) 0.16618(12) 0.115(11) Uani 0.5 1 d D U P L -21
C65 C 0.74453(12) -0.2189(3) 0.13642(13) 0.106(10) Uani 0.5 1 d D U P L -21
C66 C 0.79997(11) -0.2557(4) 0.16546(12) 0.086(7) Uani 0.5 1 d D U P L -21
C67 C 0.84656(12) -0.2217(3) 0.15984(12) 0.098(9) Uani 0.5 1 d D U P L -21
C68 C 0.89556(13) -0.2236(3) 0.20490(11) 0.120(10) Uani 0.5 1 d D U P L -21
C69 C 0.94154(18) -0.1647(2) 0.21452(10) 0.099(10) Uani 0.5 1 d D U P L -21
C70 C 0.96900(18) -0.1558(2) 0.27577(11) 0.116(11) Uani 0.5 1 d D U P L -21
C71 C 0.93699(16) -0.2067(3) 0.29295(16) 0.136(13) Uani 0.5 1 d D U P L -21
C72 C 0.9281(9) -0.1841(12) 0.3390(8) 0.154(16) Uani 0.5 1 d D U P L -21
C73 C 0.95529(14) -0.0934(3) 0.36357(14) 0.095(9) Uani 0.5 1 d D U P L -21
C74 C 0.91882(17) -0.0534(2) 0.38572(19) 0.091(9) Uani 0.5 1 d D U P L -21
C75 C 0.8712(9) -0.0919(13) 0.3938(11) 0.076(8) Uani 0.5 1 d D U P L -21
C76 C 0.82963(15) -0.0370(2) 0.3978(8) 0.094(10) Uani 0.5 1 d D U P L -21
C77 C 0.77046(13) -0.0549(3) 0.3782(7) 0.120(11) Uani 0.5 1 d D U P L -21
C78 C 0.7505(7) -0.1311(10) 0.3477(7) 0.095(9) Uani 0.5 1 d D U P L -21
C79 C 0.7012(3) -0.1236(2) 0.30117(16) 0.094(9) Uani 0.5 1 d D U P L -21
C80 C 0.6917(5) -0.1779(3) 0.25701(12) 0.085(8) Uani 0.5 1 d D U P L -21
C81 C 0.7323(8) -0.2430(13) 0.2593(8) 0.092(8) Uani 0.5 1 d D U P L -21
C82 C 0.73901(14) -0.2629(4) 0.21327(16) 0.100(9) Uani 0.5 1 d D U P L -21
C83 C 0.79410(12) -0.2822(6) 0.21218(10) 0.098(9) Uani 0.5 1 d D U P L -21
C84 C 0.84361(12) -0.2864(6) 0.25942(15) 0.098(9) Uani 0.5 1 d D U P L -21
C85 C 0.89381(13) -0.2574(3) 0.25321(11) 0.120(11) Uani 0.5 1 d D U P L -21
C86 C 0.83746(13) -0.2661(4) 0.3067(2) 0.094(8) Uani 0.5 1 d D U P L -21
C87 C 0.78218(14) -0.2517(4) 0.30625(15) 0.091(7) Uani 0.5 1 d D U P L -21
C88 C 0.79156(16) -0.1955(3) 0.34946(17) 0.095(9) Uani 0.5 1 d D U P L -21
C89 C 0.85096(13) -0.1664(4) 0.37399(18) 0.083(8) Uani 0.5 1 d D U P L -21
C90 C 0.87808(17) -0.2131(3) 0.34578(15) 0.107(10) Uani 0.5 1 d D U P L -21
C93 C 0.7739(4) 0.491(3) 0.1623(3) 0.050(5) Uani 0.5 1 d G U P M -1
H1F H 0.7673 0.4860 0.1264 0.059 Uiso 0.5 1 calc R U P M -1
C94 C 0.8291(3) 0.501(3) 0.1993(3) 0.061(3) Uani 0.5 1 d G U P M -1
H2F H 0.8601 0.5023 0.1887 0.073 Uiso 0.5 1 calc R U P M -1
C95 C 0.8388(4) 0.509(3) 0.2517(3) 0.061(6) Uani 0.5 1 d G U P M -1
H3F H 0.8765 0.5152 0.2770 0.074 Uiso 0.5 1 calc R U P M -1
C96 C 0.7934(5) 0.507(3) 0.2672(3) 0.071(5) Uani 0.5 1 d G U P M -1
H4F H 0.8001 0.5117 0.3031 0.086 Uiso 0.5 1 calc R U P M -1
C97 C 0.7383(4) 0.497(3) 0.2302(4) 0.064(3) Uani 0.5 1 d G U P M -1
H5F H 0.7073 0.4954 0.2408 0.077 Uiso 0.5 1 calc R U P M -1
C98 C 0.7285(3) 0.489(2) 0.1778(4) 0.058(6) Uani 0.5 1 d G U P M -1
H6F H 0.6909 0.4825 0.1525 0.069 Uiso 0.5 1 calc R U P M -1
C105 C 0.9217(9) 0.4813(13) 0.4026(9) 0.184(11) Uani 0.5 1 d G U P N -1
H105 H 0.8903 0.4682 0.4113 0.221 Uiso 0.5 1 calc R U P N -1
C106 C 0.9563(14) 0.4156(10) 0.3980(18) 0.177(12) Uani 0.5 1 d G U P N -1
H106 H 0.9485 0.3576 0.4035 0.212 Uiso 0.5 1 calc R U P N -1
C107 C 1.0023(12) 0.4349(10) 0.3852(15) 0.155(10) Uani 0.5 1 d G U P N -1
H107 H 1.0259 0.3900 0.3820 0.186 Uiso 0.5 1 calc R U P N -1
C108 C 1.0137(9) 0.5198(12) 0.3770(8) 0.150(10) Uani 0.5 1 d G U P N -1
H108 H 1.0451 0.5330 0.3683 0.180 Uiso 0.5 1 calc R U P N -1
C109 C 0.9791(13) 0.5855(9) 0.3817(16) 0.150(11) Uani 0.5 1 d G U P N -1
H109 H 0.9869 0.6436 0.3761 0.180 Uiso 0.5 1 calc R U P N -1
C110 C 0.9331(11) 0.5663(11) 0.3944(14) 0.165(11) Uani 0.5 1 d G U P N -1
H110 H 0.9095 0.6112 0.3976 0.198 Uiso 0.5 1 calc R U P N -1
C111 C 0.7613(9) 0.469(2) 0.3877(8) 0.27(4) Uani 0.5 1 d G . P O -1
H1Q H 0.7985 0.4535 0.4110 0.322 Uiso 0.5 1 calc R U P O -1
C112 C 0.7202(12) 0.4067(18) 0.3656(13) 0.25(4) Uani 0.5 1 d G . P O -1
H2Q H 0.7293 0.3477 0.3737 0.296 Uiso 0.5 1 calc R U P O -1
C113 C 0.6657(11) 0.430(2) 0.3317(10) 0.21(4) Uani 0.5 1 d G . P O -1
H3Q H 0.6376 0.3871 0.3165 0.253 Uiso 0.5 1 calc R U P O -1
C114 C 0.6525(7) 0.516(3) 0.3198(7) 0.20(3) Uani 0.5 1 d G . P O -1
H4Q H 0.6153 0.5323 0.2966 0.237 Uiso 0.5 1 calc R U P O -1
C115 C 0.6936(10) 0.5791(19) 0.3419(11) 0.130(18) Uani 0.5 1 d G . P O -1
H5Q H 0.6845 0.6380 0.3338 0.156 Uiso 0.5 1 calc R U P O -1
C116 C 0.7481(9) 0.5557(18) 0.3759(8) 0.096(10) Uani 0.5 1 d G . P O -1
H6Q H 0.7762 0.5987 0.3910 0.115 Uiso 0.5 1 calc R U P O -1

loop_
_atom_site_aniso_label
_atom_site_aniso_U_11
_atom_site_aniso_U_22
_atom_site_aniso_U_33
_atom_site_aniso_U_23
_atom_site_aniso_U_13
_atom_site_aniso_U_12
C135 0.107(8) 0.049(5) 0.088(7) -0.004(5) 0.066(6) -0.004(5)
N5 0.044(5) 0.057(6) 0.034(4) 0.000 0.017(4) 0.000
N4 0.051(5) 0.044(5) 0.034(4) 0.000 0.022(4) 0.000
Ni2 0.248(8) 0.253(9) 0.180(6) 0.000 0.063(6) 0.000
C136 0.065(5) 0.047(5) 0.051(5) 0.003(4) 0.035(4) -0.007(4)
C137 0.056(5) 0.049(5) 0.034(4) 0.003(3) 0.016(3) -0.007(4)
C138 0.049(4) 0.063(5) 0.034(4) -0.004(4) 0.019(3) -0.004(4)
C139 0.057(5) 0.070(6) 0.063(5) 0.001(4) 0.031(4) 0.002(4)
C99 0.067(5) 0.061(5) 0.058(5) 0.002(4) 0.041(4) -0.006(4)
C100 0.072(7) 0.152(12) 0.071(7) 0.050(7) 0.024(5) -0.015(7)
C101 0.098(9) 0.147(13) 0.094(9) 0.057(9) 0.038(7) -0.015(9)
C102 0.170(14) 0.100(10) 0.129(11) -0.019(9) 0.116(11) -0.047(10)
C103 0.30(3) 0.27(3) 0.110(12) -0.069(14) 0.121(15) -0.22(2)
C104 0.224(17) 0.200(17) 0.073(8) -0.026(9) 0.072(10) -0.159(15)
C117 0.054(5) 0.064(6) 0.056(5) -0.021(4) 0.024(4) 0.003(4)
N3 0.026(4) 0.026(4) 0.032(4) 0.000 0.014(3) 0.000
N2 0.023(3) 0.027(4) 0.026(4) 0.000 0.009(3) 0.000
N1 0.018(2) 0.029(3) 0.036(3) -0.002(2) 0.014(2) 0.000(2)
Ni1 0.0228(6) 0.0215(6) 0.0336(6) 0.000 0.0145(5) 0.000
C118 0.041(4) 0.043(4) 0.043(4) -0.002(3) 0.025(3) 0.007(3)
C119 0.031(3) 0.039(3) 0.032(3) 0.000(3) 0.015(3) 0.006(3)
C120 0.024(3) 0.027(3) 0.031(3) -0.002(3) 0.011(2) 0.001(2)
C121 0.031(3) 0.031(3) 0.038(4) -0.005(3) 0.019(3) 0.002(3)
C122 0.027(3) 0.025(3) 0.043(4) -0.001(3) 0.014(3) 0.002(3)
C123 0.036(3) 0.017(3) 0.050(4) -0.006(3) 0.021(3) -0.002(3)
C124 0.049(4) 0.028(4) 0.056(5) -0.002(3) 0.026(4) 0.003(3)
C125 0.065(5) 0.040(5) 0.079(6) -0.019(4) 0.034(5) -0.004(4)
C126 0.056(5) 0.043(5) 0.088(6) 0.004(4) 0.030(5) -0.014(4)
C127 0.049(4) 0.027(4) 0.061(5) 0.005(3) 0.030(4) -0.001(3)
C128 0.030(3) 0.025(3) 0.049(4) 0.002(3) 0.022(3) 0.000(3)
C129 0.025(3) 0.028(3) 0.037(3) 0.004(3) 0.014(3) 0.000(3)
C130 0.032(3) 0.023(3) 0.039(4) 0.009(3) 0.013(3) 0.001(3)
C131 0.019(3) 0.030(3) 0.033(3) 0.002(3) 0.012(2) -0.004(2)
C132 0.025(3) 0.038(3) 0.032(3) -0.004(3) 0.013(3) -0.005(3)
C133 0.045(4) 0.036(4) 0.037(4) 0.002(3) 0.022(3) -0.003(3)
C134 0.040(4) 0.068(6) 0.056(5) 0.021(4) 0.020(4) -0.011(4)
La2 0.125(2) 0.0341(11) 0.0784(17) -0.0033(10) 0.0530(13) 0.0222(10)
La1 0.111(2) 0.0245(9) 0.108(3) 0.0138(11) 0.0622(18) 0.0224(11)
La6 0.056(5) 0.091(6) 0.055(4) 0.000 0.038(4) 0.000
La7 0.071(17) 0.120(18) 0.068(16) 0.000 0.050(14) 0.000
La5 0.153(18) 0.078(13) 0.159(19) 0.060(14) 0.021(16) 0.000(13)
La3 0.155(12) 0.132(15) 0.159(13) -0.012(11) 0.093(11) 0.031(11)
La4 0.125(7) 0.125(10) 0.084(5) 0.022(5) 0.077(5) -0.010(5)
La8 0.105(16) 0.072(12) 0.20(2) 0.029(14) -0.006(17) -0.013(12)
C91 0.054(8) 0.118(14) 0.064(9) 0.000 0.002(7) 0.000
C92 0.15(2) 0.123(18) 0.135(19) 0.000 0.090(17) 0.000
C1 0.13(2) 0.051(14) 0.089(18) 0.024(14) 0.005(18) -0.026(15)
C2 0.15(2) 0.048(13) 0.089(17) 0.016(13) 0.004(18) -0.033(16)
C3 0.16(3) 0.043(19) 0.13(3) 0.02(2) 0.00(2) 0.033(17)
C4 0.119(18) 0.098(17) 0.115(18) 0.055(15) -0.009(16) 0.045(15)
C5 0.14(2) 0.046(12) 0.088(17) 0.039(12) 0.047(15) 0.032(14)
C6 0.14(3) 0.11(2) 0.074(18) 0.054(18) -0.013(17) -0.04(2)
C7 0.102(18) 0.090(17) 0.025(9) 0.012(10) 0.008(10) -0.050(14)
C8 0.12(2) 0.10(2) 0.048(13) 0.033(14) 0.018(12) -0.048(18)
C9 0.14(2) 0.065(15) 0.061(13) 0.007(12) 0.029(14) -0.059(15)
C10 0.12(2) 0.11(2) 0.081(18) 0.006(15) 0.054(16) -0.071(17)
C11 0.14(2) 0.11(2) 0.054(12) 0.035(14) -0.012(14) -0.096(17)
C12 0.14(2) 0.034(13) 0.095(18) -0.013(13) 0.025(17) -0.030(15)
C13 0.16(2) 0.046(11) 0.057(12) -0.010(10) 0.016(14) -0.036(14)
C14 0.15(2) 0.049(13) 0.102(19) -0.015(13) 0.037(18) 0.021(17)
C15 0.20(3) 0.037(13) 0.12(2) -0.001(15) 0.02(2) 0.046(16)
C16 0.11(2) 0.12(3) 0.10(2) 0.00(2) 0.026(18) 0.07(2)
C17 0.096(16) 0.138(19) 0.124(18) 0.041(17) 0.020(15) 0.067(15)
C18 0.089(14) 0.113(16) 0.113(16) 0.060(13) 0.001(13) 0.056(13)
C19 0.078(14) 0.123(17) 0.075(16) 0.043(13) 0.000(13) 0.056(13)
C20 0.087(16) 0.13(2) 0.079(17) 0.071(16) -0.008(13) -0.062(16)
C21 0.077(11) 0.092(13) 0.048(8) 0.01(2) -0.013(7) -0.03(2)
C22 0.086(13) 0.089(15) 0.039(8) -0.014(8) 0.004(9) -0.008(11)
C23 0.100(12) 0.10(2) 0.031(7) 0.010(9) 0.031(9) -0.002(12)
C24 0.089(12) 0.13(2) 0.085(12) -0.024(16) 0.057(11) 0.004(16)
C25 0.087(16) 0.13(2) 0.075(15) -0.002(15) 0.046(13) -0.042(16)
C26 0.058(13) 0.13(2) 0.120(19) 0.010(17) 0.059(14) -0.004(15)
C27 0.082(15) 0.16(2) 0.061(13) 0.003(15) 0.035(12) -0.071(16)
C28 0.064(14) 0.20(3) 0.090(16) 0.021(18) 0.036(12) -0.069(16)
C29 0.070(15) 0.18(3) 0.061(13) 0.010(18) -0.008(11) -0.057(18)
C30 0.091(17) 0.094(17) 0.046(11) -0.015(12) 0.010(12) -0.068(14)
C31 0.13(2) 0.11(2) 0.064(14) 0.005(15) 0.037(14) -0.037(17)
C32 0.14(3) 0.12(2) 0.073(16) -0.043(16) 0.013(16) -0.058(19)
C33 0.12(2) 0.14(2) 0.064(15) 0.007(15) 0.041(14) -0.043(18)
C34 0.16(3) 0.10(2) 0.099(19) -0.037(16) 0.05(2) 0.00(2)
C35 0.15(3) 0.11(2) 0.09(2) -0.030(17) 0.054(18) 0.04(2)
C36 0.100(19) 0.13(2) 0.14(2) -0.04(2) 0.047(18) 0.057(18)
C37 0.024(11) 0.15(2) 0.13(2) 0.01(2) 0.036(13) 0.025(14)
C38 0.042(12) 0.17(2) 0.124(16) -0.024(16) 0.001(12) 0.020(14)
C39 0.016(6) 0.171(18) 0.090(12) -0.003(11) -0.015(8) -0.002(9)
C40 0.029(6) 0.16(2) 0.053(9) 0.016(12) 0.001(7) 0.002(10)
C41 0.083(18) 0.19(3) 0.044(14) -0.015(16) -0.030(13) -0.066(17)
C42 0.13(2) 0.073(14) 0.047(13) -0.005(12) -0.029(14) -0.029(15)
C43 0.13(2) 0.078(17) 0.066(15) -0.022(14) 0.000(14) -0.034(16)
C44 0.13(2) 0.10(2) 0.073(17) -0.045(16) 0.011(16) -0.040(18)
C45 0.14(2) 0.066(14) 0.085(17) -0.033(13) 0.067(16) -0.008(16)
C46 0.094(17) 0.13(2) 0.11(2) -0.086(18) 0.059(15) -0.003(18)
C47 0.082(15) 0.12(2) 0.111(18) -0.036(17) 0.069(14) 0.005(16)
C48 0.044(10) 0.14(3) 0.112(16) -0.013(15) 0.043(11) -0.007(11)
C49 0.034(8) 0.16(3) 0.142(17) 0.026(19) 0.048(10) 0.032(13)
C50 0.037(11) 0.19(3) 0.12(2) 0.04(2) 0.041(12) 0.059(14)
C51 0.034(11) 0.18(3) 0.072(12) 0.011(16) 0.016(10) 0.015(16)
C52 0.09(2) 0.18(3) 0.069(14) 0.042(18) -0.009(14) -0.04(2)
C53 0.12(2) 0.15(3) 0.023(9) 0.016(13) 0.006(11) -0.059(19)
C54 0.055(12) 0.100(16) 0.028(10) 0.005(10) -0.024(10) -0.024(11)
C55 0.096(19) 0.18(3) 0.05(2) -0.02(2) 0.012(17) -0.01(2)
C56 0.082(14) 0.123(19) 0.045(13) -0.044(13) 0.038(12) -0.003(15)
C57 0.107(18) 0.12(2) 0.088(18) -0.030(15) 0.074(15) 0.005(16)
C58 0.104(15) 0.21(3) 0.065(12) -0.030(17) 0.067(12) 0.005(19)
C59 0.059(13) 0.21(4) 0.128(19) -0.04(2) 0.058(13) 0.016(17)
C60 0.036(11) 0.19(3) 0.126(19) -0.050(18) 0.049(12) -0.024(13)
C61 0.022(7) 0.178(19) 0.075(12) 0.039(12) 0.011(9) -0.017(10)
C62 0.060(14) 0.13(2) 0.058(12) -0.006(13) 0.021(10) -0.066(14)
C63 0.079(16) 0.19(3) 0.054(12) 0.001(17) 0.012(12) -0.078(16)
C64 0.12(2) 0.079(18) 0.12(2) -0.022(16) 0.025(17) -0.078(17)
C65 0.16(2) 0.101(18) 0.040(12) -0.026(12) 0.024(13) -0.071(18)
C66 0.13(2) 0.055(13) 0.071(15) -0.005(11) 0.039(15) -0.010(15)
C67 0.15(2) 0.052(13) 0.091(18) -0.021(14) 0.050(17) 0.041(16)
C68 0.16(2) 0.089(19) 0.14(2) -0.017(18) 0.08(2) 0.064(18)
C69 0.099(19) 0.079(17) 0.14(3) 0.003(16) 0.064(18) 0.050(16)
C70 0.063(15) 0.12(2) 0.14(2) -0.04(2) 0.003(15) 0.056(15)
C71 0.11(2) 0.13(2) 0.14(2) -0.02(2) 0.01(2) 0.086(18)
C72 0.14(2) 0.12(3) 0.14(3) 0.05(2) -0.01(2) 0.04(2)
C73 0.085(17) 0.13(2) 0.089(17) 0.001(17) 0.050(15) 0.003(18)
C74 0.080(15) 0.15(2) 0.050(13) -0.010(15) 0.034(12) -0.028(16)
C75 0.094(17) 0.089(18) 0.040(16) 0.009(15) 0.020(13) -0.018(15)
C76 0.14(2) 0.109(19) 0.018(10) -0.007(11) 0.009(12) -0.013(16)
C77 0.11(2) 0.19(3) 0.053(15) 0.016(17) 0.031(16) -0.01(2)
C78 0.086(16) 0.15(3) 0.060(14) 0.009(16) 0.040(12) -0.056(17)
C79 0.049(14) 0.14(2) 0.091(16) 0.044(17) 0.027(12) -0.012(15)
C80 0.070(14) 0.097(18) 0.081(15) 0.011(14) 0.023(12) -0.049(13)
C81 0.128(17) 0.048(12) 0.102(17) 0.020(12) 0.047(13) -0.046(13)
C82 0.17(2) 0.055(14) 0.077(15) -0.027(12) 0.048(16) -0.078(15)
C83 0.15(2) 0.037(17) 0.11(2) -0.013(17) 0.052(19) -0.008(16)
C84 0.17(2) 0.017(9) 0.102(17) -0.007(11) 0.052(18) -0.009(13)
C85 0.15(2) 0.058(18) 0.14(3) -0.014(18) 0.05(2) 0.049(19)
C86 0.126(18) 0.032(10) 0.124(17) 0.032(11) 0.048(14) -0.006(12)
C87 0.126(14) 0.039(9) 0.102(13) 0.023(9) 0.040(11) -0.039(10)
C88 0.116(17) 0.076(15) 0.082(16) 0.033(12) 0.027(13) -0.035(15)
C89 0.089(16) 0.089(17) 0.061(14) 0.047(13) 0.018(11) -0.007(13)
C90 0.083(17) 0.090(18) 0.12(2) 0.070(17) 0.007(15) 0.015(15)
C93 0.070(7) 0.024(14) 0.059(7) -0.010(8) 0.031(6) -0.006(9)
C94 0.081(8) 0.052(7) 0.061(7) -0.002(16) 0.040(6) -0.009(16)
C95 0.094(9) 0.032(15) 0.062(7) 0.008(11) 0.035(6) -0.007(11)
C96 0.126(10) 0.032(12) 0.070(8) 0.008(12) 0.054(7) 0.000(13)
C97 0.086(8) 0.028(7) 0.093(8) 0.006(15) 0.051(7) 0.001(14)
C98 0.072(7) 0.025(16) 0.084(8) 0.004(9) 0.039(7) 0.002(8)
C105 0.22(2) 0.064(19) 0.216(18) 0.032(15) 0.025(17) 0.007(14)
C106 0.22(2) 0.081(16) 0.199(19) 0.022(16) 0.055(19) 0.015(16)
C107 0.23(2) 0.074(16) 0.171(17) 0.037(14) 0.095(18) 0.012(16)
C108 0.23(2) 0.061(19) 0.172(16) 0.023(13) 0.093(16) 0.025(13)
C109 0.21(2) 0.067(14) 0.163(17) 0.042(14) 0.068(18) 0.028(15)
C110 0.22(2) 0.046(13) 0.183(18) 0.042(13) 0.027(18) 0.009(15)
C111 0.33(6) 0.39(10) 0.11(3) -0.11(4) 0.12(3) -0.28(7)
C112 0.11(3) 0.44(8) 0.25(5) -0.25(5) 0.13(3) -0.07(4)
C113 0.20(5) 0.36(9) 0.12(3) -0.09(4) 0.11(3) -0.22(6)
C114 0.071(16) 0.44(10) 0.079(16) 0.02(7) 0.028(13) -0.04(6)
C115 0.14(3) 0.09(2) 0.24(5) -0.04(3) 0.17(4) 0.00(2)
C116 0.085(18) 0.14(2) 0.071(15) -0.049(17) 0.039(14) -0.064(18)

loop_
_atom_type_symbol
_atom_type_description
_atom_type_scat_dispersion_real
_atom_type_scat_dispersion_imag
_atom_type_scat_source
C C 0.0033 0.0016 'International Tables Vol C Tables 4.2.6.8 and 6.1.1.4'
N N 0.0061 0.0033 'International Tables Vol C Tables 4.2.6.8 and 6.1.1.4'
Ni Ni 0.3393 1.1124 'International Tables Vol C Tables 4.2.6.8 and 6.1.1.4'
La La -0.2871 2.4523 'International Tables Vol C Tables 4.2.6.8 and 6.1.1.4'
H H 0.0000 0.0000 'International Tables Vol C Tables 4.2.6.8 and 6.1.1.4'

loop_
_geom_angle_atom_site_label_1
_geom_angle_atom_site_label_2
_geom_angle_atom_site_label_3
_geom_angle
_geom_angle_site_symmetry_1
_geom_angle_site_symmetry_3
C135 C135 C136 107.4(5) 2_756 .
C138 N5 C138 106.3(9) 6 .
C138 N5 Ni2 126.8(4) 6 .
C138 N5 Ni2 126.8(4) . .
C136 N4 C136 108.4(9) 2_756 .
C136 N4 Ni2 125.8(4) 2_756 .
C136 N4 Ni2 125.8(4) . .
N5 Ni2 N5 180.0 5_756 .
N5 Ni2 N4 90.000(1) 5_756 .
N5 Ni2 N4 90.000(2) . .
N5 Ni2 N4 90.000(2) 5_756 5_756
N5 Ni2 N4 90.000(1) . 5_756
N4 Ni2 N4 180.0 . 5_756
N4 C136 C137 126.2(8) . .
N4 C136 C135 108.4(7) . .
C137 C136 C135 125.4(7) . .
C136 C137 C138 124.9(7) . .
C136 C137 C99 117.2(7) . .
C138 C137 C99 117.9(7) . .
N5 C138 C137 126.3(7) . .
N5 C138 C139 109.7(7) . .
C137 C138 C139 124.1(8) . .
C139 C139 C138 107.2(5) 6 .
C100 C99 C104 120.0 . .
C100 C99 C137 119.7(5) . .
C104 C99 C137 120.3(5) . .
C99 C100 C101 120.0 . .
C102 C101 C100 120.0 . .
C101 C102 C103 120.0 . .
C104 C103 C102 120.0 . .
C103 C104 C99 120.0 . .
C131 N3 C131 104.6(7) . 6
C131 N3 Ni1 127.7(3) . .
C131 N3 Ni1 127.7(3) 6 .
C120 N2 C120 105.2(7) 6 .
C120 N2 Ni1 127.4(3) 6 .
C120 N2 Ni1 127.4(3) . .
C122 N1 C129 103.0(5) . .
C122 N1 Ni1 128.3(4) . .
C129 N1 Ni1 128.7(4) . .
N2 Ni1 N1 90.02(14) . 6
N2 Ni1 N1 90.02(14) . .
N1 Ni1 N1 177.7(3) 6 .
N2 Ni1 N3 178.1(3) . .
N1 Ni1 N3 89.94(14) 6 .
N1 Ni1 N3 89.94(14) . .
C119 C118 C117 114.0(6) . .
C119 C119 C120 106.6(4) 6 .
C119 C119 C118 128.5(4) 6 .
C120 C119 C118 124.8(6) . .
C121 C120 N2 126.5(6) . .
C121 C120 C119 122.7(6) . .
N2 C120 C119 110.7(5) . .
C120 C121 C122 123.9(6) . .
N1 C122 C121 124.0(6) . .
N1 C122 C123 111.9(5) . .
C121 C122 C123 124.2(6) . .
C128 C123 C122 106.3(6) . .
C128 C123 C124 128.2(6) . .
C122 C123 C124 125.5(6) . .
C123 C124 C125 113.4(6) . .
C128 C127 C126 113.4(6) . .
C123 C128 C129 106.9(6) . .
C123 C128 C127 128.1(6) . .
C129 C128 C127 125.0(6) . .
C130 C129 N1 123.6(6) . .
C130 C129 C128 124.5(6) . .
N1 C129 C128 111.9(5) . .
C129 C130 C131 124.6(6) . .
N3 C131 C130 125.4(5) . .
N3 C131 C132 111.5(5) . .
C130 C131 C132 123.1(6) . .
C132 C132 C131 106.2(4) 6 .
C132 C132 C133 129.0(4) 6 .
C131 C132 C133 124.7(6) . .
C132 C133 C134 112.3(6) . .
C9 C1 C2 132.0(3) . .
C9 C1 C5 117.9(3) . .
C2 C1 C5 101.6(3) . .
C12 C2 C1 118.9(4) . .
C12 C2 C3 116.2(3) . .
C1 C2 C3 115.1(3) . .
C15 C3 C4 126.6(6) . .
C15 C3 C2 123.5(3) . .
C4 C3 C2 101.1(3) . .
C5 C4 C3 115.8(3) . .
C5 C4 C18 113.9(8) . .
C3 C4 C18 120.5(8) . .
C6 C5 C4 130.1(4) . .
C6 C5 C1 118.4(3) . .
C4 C5 C1 106.4(3) . .
C5 C6 C7 120.8(3) . .
C5 C6 C20 115.3(3) . .
C7 C6 C20 117.3(3) . .
C6 C7 C8 123.4(4) . .
C6 C7 C23 129.8(3) . .
C8 C7 C23 98.2(2) . .
C9 C8 C7 117.3(4) . .
C9 C8 C25 118.5(5) . .
C7 C8 C25 111.4(3) . .
C1 C9 C8 121.4(3) . .
C1 C9 C10 111.0(3) . .
C8 C9 C10 121.6(3) . .
C11 C10 C27 117.6(3) . .
C11 C10 C9 118.1(3) . .
C27 C10 C9 115.6(3) . .
C10 C11 C12 127.9(2) . .
C10 C11 C30 113.8(3) . .
C12 C11 C30 114.2(3) . .
C13 C12 C2 119.9(3) . .
C13 C12 C11 124.3(3) . .
C2 C12 C11 111.7(3) . .
C12 C13 C14 125.9(2) . .
C12 C13 C32 119.2(4) . .
C14 C13 C32 104.4(3) . .
C15 C14 C13 116.3(3) . .
C15 C14 C34 121.3(7) . .
C13 C14 C34 107.3(3) . .
C14 C15 C3 117.4(4) . .
C14 C15 C16 119.0(8) . .
C3 C15 C16 114.1(7) . .
C36 C16 C17 113.1(4) . .
C36 C16 C15 120.3(5) . .
C17 C16 C15 116.9(6) . .
C18 C17 C16 134.3(13) . .
C18 C17 C38 116.5(10) . .
C16 C17 C38 100.9(4) . .
C19 C18 C17 123.8(19) . .
C19 C18 C4 124.5(16) . .
C17 C18 C4 106.4(14) . .
C18 C19 C40 120.1(10) . .
C18 C19 C20 114.4(11) . .
C40 C19 C20 118.7(4) . .
C21 C20 C19 118.3(3) . .
C21 C20 C6 109.8(3) . .
C19 C20 C6 120.5(3) . .
C20 C21 C42 121.1(4) . .
C20 C21 C22 132.4(3) . .
C42 C21 C22 99.4(3) . .
C23 C22 C44 123.9(3) . .
C23 C22 C21 114.6(3) . .
C44 C22 C21 111.8(3) . .
C22 C23 C24 113.4(3) . .
C22 C23 C7 115.9(4) . .
C24 C23 C7 119.5(3) . .
C23 C24 C46 130.3(4) . .
C23 C24 C25 99.1(3) . .
C46 C24 C25 121.5(4) . .
C26 C25 C8 121.4(7) . .
C26 C25 C24 119.7(5) . .
C8 C25 C24 110.5(3) . .
C25 C26 C48 123.1(5) . .
C25 C26 C27 122.5(7) . .
C48 C26 C27 107.2(3) . .
C28 C27 C10 128.1(3) . .
C28 C27 C26 104.9(3) . .
C10 C27 C26 120.4(4) . .
C29 C28 C27 116.3(3) . .
C29 C28 C49 113.7(3) . .
C27 C28 C49 112.7(3) . .
C28 C29 C30 118.4(3) . .
C28 C29 C52 127.6(3) . .
C30 C29 C52 104.3(3) . .
C31 C30 C29 104.6(3) . .
C31 C30 C11 117.6(3) . .
C29 C30 C11 124.4(3) . .
C30 C31 C32 124.6(3) . .
C30 C31 C53 121.0(3) . .
C32 C31 C53 108.2(3) . .
C31 C32 C33 115.8(3) . .
C31 C32 C13 117.6(3) . .
C33 C32 C13 113.4(3) . .
C55 C33 C32 123.5(8) . .
C55 C33 C34 127.0(7) . .
C32 C33 C34 102.2(4) . .
C33 C34 C14 111.4(4) . .
C33 C34 C35 116.1(9) . .
C14 C34 C35 119.0(7) . .
C57 C35 C36 119.2(13) . .
C57 C35 C34 116.5(12) . .
C36 C35 C34 118.8(12) . .
C16 C36 C37 108.2(4) . .
C16 C36 C35 121.0(9) . .
C37 C36 C35 119.5(8) . .
C59 C37 C36 120.1(7) . .
C59 C37 C38 128.8(8) . .
C36 C37 C38 103.1(4) . .
C39 C38 C17 118.1(9) . .
C39 C38 C37 118.4(9) . .
C17 C38 C37 114.3(4) . .
C38 C39 C40 127.1(16) . .
C38 C39 C61 114.0(12) . .
C40 C39 C61 113.1(12) . .
C39 C40 C41 128.3(10) . .
C39 C40 C19 113.2(9) . .
C41 C40 C19 115.8(5) . .
C42 C41 C40 127.0(4) . .
C42 C41 C63 121.7(14) . .
C40 C41 C63 110.7(14) . .
C41 C42 C43 123.8(3) . .
C41 C42 C21 118.9(3) . .
C43 C42 C21 111.6(3) . .
C44 C43 C65 118.4(3) . .
C44 C43 C42 107.6(3) . .
C65 C43 C42 123.9(4) . .
C43 C44 C22 108.4(3) . .
C43 C44 C45 123.5(4) . .
C22 C44 C45 118.6(3) . .
C46 C45 C67 118.7(3) . .
C46 C45 C44 119.3(3) . .
C67 C45 C44 112.9(3) . .
C45 C46 C24 113.8(3) . .
C45 C46 C47 123.0(4) . .
C24 C46 C47 116.9(3) . .
C69 C47 C48 118.8(3) . .
C69 C47 C46 115.7(4) . .
C48 C47 C46 119.1(3) . .
C47 C48 C49 114.8(4) . .
C47 C48 C26 119.4(5) . .
C49 C48 C26 110.8(3) . .
C50 C49 C48 125.2(3) . .
C50 C49 C28 126.5(3) . .
C48 C49 C28 101.8(2) . .
C70 C50 C49 123.9(3) . .
C70 C50 C51 116.8(3) . .
C49 C50 C51 115.6(3) . .
C52 C51 C73 117.3(4) . .
C52 C51 C50 122.8(3) . .
C73 C51 C50 115.0(3) . .
C51 C52 C53 121.3(3) . .
C51 C52 C29 113.7(3) . .
C53 C52 C29 114.1(3) . .
C54 C53 C31 145.9(4) . .
C54 C53 C52 116.7(3) . .
C31 C53 C52 94.2(3) . .
C53 C54 C74 129.1(5) . .
C53 C54 C55 102.2(8) . .
C74 C54 C55 122.0(8) . .
C56 C55 C33 113.6(11) . .
C56 C55 C54 119.2(12) . .
C33 C55 C54 123.6(14) . .
C55 C56 C76 118.2(13) . .
C55 C56 C57 120.5(11) . .
C76 C56 C57 107.7(4) . .
C35 C57 C58 119.9(11) . .
C35 C57 C56 122.8(11) . .
C58 C57 C56 107.5(3) . .
C59 C58 C77 123.0(10) . .
C59 C58 C57 120.3(11) . .
C77 C58 C57 107.8(4) . .
C37 C59 C58 120.4(12) . .
C37 C59 C60 112.5(12) . .
C58 C59 C60 118.2(12) . .
C59 C60 C61 123.4(8) . .
C59 C60 C79 119.0(7) . .
C61 C60 C79 104.4(4) . .
C60 C61 C62 113.2(4) . .
C60 C61 C39 121.3(6) . .
C62 C61 C39 118.1(7) . .
C63 C62 C61 125.3(19) . .
C63 C62 C80 127.3(19) . .
C61 C62 C80 102.6(4) . .
C62 C63 C64 118(2) . .
C62 C63 C41 123(3) . .
C64 C63 C41 108.7(16) . .
C65 C64 C82 107.7(4) . .
C65 C64 C63 126.1(10) . .
C82 C64 C63 116.4(10) . .
C43 C65 C64 113.8(4) . .
C43 C65 C66 121.4(3) . .
C64 C65 C66 112.4(3) . .
C67 C66 C83 128.7(3) . .
C67 C66 C65 119.3(4) . .
C83 C66 C65 101.1(3) . .
C66 C67 C68 114.0(3) . .
C66 C67 C45 123.3(3) . .
C68 C67 C45 116.9(3) . .
C67 C68 C69 122.7(3) . .
C67 C68 C85 120.0(3) . .
C69 C68 C85 112.2(3) . .
C47 C69 C68 123.1(3) . .
C47 C69 C70 125.1(3) . .
C68 C69 C70 104.0(3) . .
C50 C70 C71 131.5(4) . .
C50 C70 C69 110.6(3) . .
C71 C70 C69 105.0(3) . .
C70 C71 C72 120.4(10) . .
C70 C71 C85 115.5(4) . .
C72 C71 C85 118.4(10) . .
C71 C72 C90 120.4(18) . .
C71 C72 C73 113.8(12) . .
C90 C72 C73 118.5(12) . .
C74 C73 C51 119.4(4) . .
C74 C73 C72 108.5(7) . .
C51 C73 C72 121.8(7) . .
C54 C74 C73 113.4(4) . .
C54 C74 C75 117.9(9) . .
C73 C74 C75 127.6(9) . .
C89 C75 C76 112.8(14) . .
C89 C75 C74 121.4(15) . .
C76 C75 C74 118.1(15) . .
C75 C76 C77 125.3(12) . .
C75 C76 C56 123.2(12) . .
C77 C76 C56 107.1(3) . .
C76 C77 C58 108.8(4) . .
C76 C77 C78 117.9(11) . .
C58 C77 C78 119.0(10) . .
C79 C78 C77 117.4(12) . .
C79 C78 C88 117.6(12) . .
C77 C78 C88 118.1(11) . .
C78 C79 C60 123.4(7) . .
C78 C79 C80 122.0(8) . .
C60 C79 C80 108.7(4) . .
C79 C80 C81 120.1(10) . .
C79 C80 C62 109.5(4) . .
C81 C80 C62 118.1(11) . .
C82 C81 C87 115.7(15) . .
C82 C81 C80 117.7(13) . .
C87 C81 C80 118.5(15) . .
C81 C82 C64 121.8(8) . .
C81 C82 C83 122.5(8) . .
C64 C82 C83 103.9(4) . .
C84 C83 C66 118.8(3) . .
C84 C83 C82 120.4(4) . .
C66 C83 C82 114.2(4) . .
C86 C84 C83 117.7(4) . .
C86 C84 C85 118.3(5) . .
C83 C84 C85 112.7(4) . .
C84 C85 C71 121.8(4) . .
C84 C85 C68 125.3(3) . .
C71 C85 C68 102.6(3) . .
C84 C86 C87 119.9(3) . .
C84 C86 C90 121.4(4) . .
C87 C86 C90 109.6(4) . .
C86 C87 C81 123.1(10) . .
C86 C87 C88 104.6(4) . .
C81 C87 C88 120.5(9) . .
C87 C88 C78 121.3(7) . .
C87 C88 C89 112.3(4) . .
C78 C88 C89 114.2(7) . .
C75 C89 C90 119.0(9) . .
C75 C89 C88 129.6(9) . .
C90 C89 C88 103.0(4) . .
C86 C90 C89 110.2(4) . .
C86 C90 C72 119.7(10) . .
C89 C90 C72 124.2(9) . .
C94 C93 C98 120.0 . .
C95 C94 C93 120.0 . .
C94 C95 C96 120.0 . .
C97 C96 C95 120.0 . .
C98 C97 C96 120.0 . .
C97 C98 C93 120.0 . .
C106 C105 C110 120.0 . .
C107 C106 C105 120.0 . .
C106 C107 C108 120.0 . .
C107 C108 C109 120.0 . .
C108 C109 C110 120.0 . .
C109 C110 C105 120.0 . .
C112 C111 C116 120.0 . .
C113 C112 C111 120.0 . .
C114 C113 C112 120.0 . .
C113 C114 C115 120.0 . .
C114 C115 C116 120.0 . .
C115 C116 C111 120.0 . .

loop_
_geom_bond_atom_site_label_1
_geom_bond_atom_site_label_2
_geom_bond_distance
_geom_bond_site_symmetry_2
C135 C135 1.376(18) 2_756
C135 C136 1.443(12) .
N5 C138 1.368(9) 6
N5 C138 1.368(9) .
N5 Ni2 2.018(8) .
N4 C136 1.380(9) 2_756
N4 C136 1.380(9) .
N4 Ni2 2.042(9) .
Ni2 N5 2.018(8) 5_756
Ni2 N4 2.042(9) 5_756
C136 C137 1.383(11) .
C137 C138 1.388(11) .
C137 C99 1.507(9) .
C138 C139 1.470(11) .
C139 C139 1.319(19) 6
C99 C100 1.3900 .
C99 C104 1.3900 .
C100 C101 1.3900 .
C101 C102 1.3900 .
C102 C103 1.3900 .
C103 C104 1.3900 .
C117 C118 1.525(10) .
N3 C131 1.368(7) .
N3 C131 1.369(7) 6
N3 Ni1 1.965(7) .
N2 C120 1.366(7) 6
N2 C120 1.366(7) .
N2 Ni1 1.960(7) .
N1 C122 1.378(8) .
N1 C129 1.387(8) .
N1 Ni1 1.965(5) .
Ni1 N1 1.964(5) 6
C118 C119 1.495(9) .
C119 C119 1.336(14) 6
C119 C120 1.458(8) .
C120 C121 1.360(9) .
C121 C122 1.397(9) .
C122 C123 1.427(9) .
C123 C128 1.353(9) .
C123 C124 1.512(9) .
C124 C125 1.527(11) .
C126 C127 1.550(11) .
C127 C128 1.507(9) .
C128 C129 1.412(9) .
C129 C130 1.380(9) .
C130 C131 1.387(9) .
C131 C132 1.443(8) .
C132 C132 1.360(13) 6
C132 C133 1.498(9) .
C133 C134 1.532(10) .
La2 La2 3.864(4) 6
La1 La1 4.173(4) 6
La5 La5 3.58(6) 6
La3 La3 2.54(5) 6
La4 La4 0.966(19) 6
La8 La8 4.00(5) 6
C91 C92 1.26(3) .
C1 C9 1.329(4) .
C1 C2 1.431(5) .
C1 C5 1.578(3) .
C2 C12 1.383(3) .
C2 C3 1.464(4) .
C3 C15 1.435(4) .
C3 C4 1.452(4) .
C4 C5 1.356(5) .
C4 C18 1.53(3) .
C5 C6 1.329(4) .
C6 C7 1.336(4) .
C6 C20 1.556(4) .
C7 C8 1.446(3) .
C7 C23 1.469(4) .
C8 C9 1.411(4) .
C8 C25 1.456(4) .
C9 C10 1.475(4) .
C10 C11 1.403(4) .
C10 C27 1.425(4) .
C11 C12 1.454(5) .
C11 C30 1.532(3) .
C12 C13 1.369(4) .
C13 C14 1.431(4) .
C13 C32 1.446(4) .
C14 C15 1.426(3) .
C14 C34 1.454(5) .
C15 C16 1.445(13) .
C16 C36 1.428(5) .
C16 C17 1.435(4) .
C17 C18 1.415(19) .
C17 C38 1.435(5) .
C18 C19 1.403(19) .
C19 C40 1.447(5) .
C19 C20 1.477(5) .
C20 C21 1.378(3) .
C21 C42 1.462(4) .
C21 C22 1.495(4) .
C22 C23 1.373(4) .
C22 C44 1.421(4) .
C23 C24 1.424(4) .
C24 C46 1.425(4) .
C24 C25 1.463(4) .
C25 C26 1.287(12) .
C26 C48 1.456(4) .
C26 C27 1.463(4) .
C27 C28 1.424(4) .
C28 C29 1.373(4) .
C28 C49 1.469(4) .
C29 C30 1.421(4) .
C29 C52 1.495(4) .
C30 C31 1.351(4) .
C31 C32 1.412(4) .
C31 C53 1.458(4) .
C32 C33 1.428(5) .
C33 C55 1.424(17) .
C33 C34 1.430(4) .
C34 C35 1.455(16) .
C35 C57 1.422(17) .
C35 C36 1.444(16) .
C36 C37 1.431(5) .
C37 C59 1.405(16) .
C37 C38 1.471(4) .
C38 C39 1.395(16) .
C39 C40 1.409(16) .
C39 C61 1.57(2) .
C40 C41 1.434(4) .
C41 C42 1.250(5) .
C41 C63 1.60(3) .
C42 C43 1.458(4) .
C43 C44 1.351(4) .
C43 C65 1.412(4) .
C44 C45 1.532(3) .
C45 C46 1.403(4) .
C45 C67 1.454(5) .
C46 C47 1.475(4) .
C47 C69 1.329(4) .
C47 C48 1.411(4) .
C48 C49 1.446(3) .
C49 C50 1.336(4) .
C50 C70 1.329(4) .
C50 C51 1.556(4) .
C51 C52 1.378(3) .
C51 C73 1.477(5) .
C52 C53 1.462(4) .
C53 C54 1.250(5) .
C54 C74 1.434(4) .
C54 C55 1.436(16) .
C55 C56 1.406(17) .
C56 C76 1.445(4) .
C56 C57 1.446(4) .
C57 C58 1.433(4) .
C58 C59 1.412(16) .
C58 C77 1.427(5) .
C59 C60 1.413(16) .
C60 C61 1.421(4) .
C60 C79 1.427(5) .
C61 C62 1.445(4) .
C62 C63 1.20(3) .
C62 C80 1.446(4) .
C63 C64 1.56(4) .
C64 C65 1.428(5) .
C64 C82 1.430(4) .
C65 C66 1.446(4) .
C66 C67 1.369(4) .
C66 C83 1.431(4) .
C67 C68 1.383(3) .
C68 C69 1.431(5) .
C68 C85 1.464(4) .
C69 C70 1.578(3) .
C70 C71 1.356(5) .
C71 C72 1.43(2) .
C71 C85 1.452(4) .
C72 C90 1.44(2) .
C72 C73 1.60(2) .
C73 C74 1.447(5) .
C74 C75 1.452(17) .
C75 C89 1.30(2) .
C75 C76 1.402(18) .
C76 C77 1.421(4) .
C77 C78 1.429(16) .
C78 C79 1.415(16) .
C78 C88 1.438(16) .
C79 C80 1.433(4) .
C80 C81 1.435(19) .
C81 C82 1.40(2) .
C81 C87 1.431(17) .
C82 C83 1.454(5) .
C83 C84 1.426(3) .
C84 C86 1.424(8) .
C84 C85 1.435(4) .
C86 C87 1.428(5) .
C86 C90 1.435(4) .
C87 C88 1.431(5) .
C88 C89 1.471(4) .
C89 C90 1.435(5) .
C93 C94 1.3900 .
C93 C98 1.3900 .
C94 C95 1.3900 .
C95 C96 1.3900 .
C96 C97 1.3900 .
C97 C98 1.3900 .
C105 C106 1.3900 .
C105 C110 1.3900 .
C106 C107 1.3900 .
C107 C108 1.3900 .
C108 C109 1.3900 .
C109 C110 1.3900 .
C111 C112 1.3900 .
C111 C116 1.3900 .
C112 C113 1.3900 .
C113 C114 1.3900 .
C114 C115 1.3900 .
C115 C116 1.3900 .
